data_9010861
loop_
_publ_author_name
'Chon, C.-M.'
'Lee, C.-K.'
'Song, Y.'
'Kim, S. A.'

_publ_section_title
;
 Structural changes and oxidation of ferroan phlogopite with increasing
 temperature: in situ neutron powder diffraction and Fourier transform
 infrared spectroscopy
 Sample: T = -263 C
;
_journal_name_full 'Physics and Chemistry of Minerals'
_journal_page_first 289
_journal_page_last 299
_journal_paper_doi 10.1007/s00269-005-0045-y
_journal_volume 33
_journal_year 2006
_chemical_compound_source 'Quebec, Canada'
_chemical_formula_sum 'Al1.42 F0.2 Fe0.42 H1.8 K Mg2.28 O11.8 Si2.76 Ti0.12'
_chemical_name_mineral Phlogopite
_space_group_IT_number 12
_symmetry_space_group_name_Hall '-C 2y'
_symmetry_space_group_name_H-M 'C 1 2/m 1'
_cell_angle_alpha 90
_cell_angle_beta 100.078
_cell_angle_gamma 90
_cell_length_a 5.3022
_cell_length_b 9.1833
_cell_length_c 10.1795
_cell_formula_units_Z 2
_cell_volume 488.009
_database_code_amcsd 0009031
_diffrn_ambient_temperature 10.15
_exptl_crystal_density_diffrn 2.953
_cod_original_formula_sum 'K Mg2.28 Fe.42 Al1.42 Ti.12 Si2.76 O11.8 H1.8 F.2'
_cod_database_code 9010861

loop_
_space_group_symop_operation_xyz
x,y,z
1/2+x,1/2+y,z
x,-y,z
1/2+x,1/2-y,z
-x,y,-z
1/2-x,1/2+y,-z
-x,-y,-z
1/2-x,1/2-y,-z

loop_
_atom_site_label
_atom_site_fract_x
_atom_site_fract_y
_atom_site_fract_z
_atom_site_occupancy
_atom_site_U_iso_or_equiv
K 0.00000 0.50000 0.00000 1.00000 0.00127
MgM1 0.00000 0.00000 0.50000 0.76000 0.00887
FeM1 0.00000 0.00000 0.50000 0.14000 0.00887
AlM1 0.00000 0.00000 0.50000 0.06000 0.00887
TiM1 0.00000 0.00000 0.50000 0.04000 0.00887
MgM2 0.00000 0.33010 0.50000 0.76000 0.00836
FeM2 0.00000 0.33010 0.50000 0.14000 0.00836
AlM2 0.00000 0.33010 0.50000 0.06000 0.00836
TiM2 0.00000 0.33010 0.50000 0.04000 0.00836
SiT 0.07200 0.16740 0.22490 0.69000 0.01153
AlT 0.07200 0.16740 0.22490 0.31000 0.01153
O1 0.00150 0.00000 0.16510 1.00000 0.01203
O2 0.32380 0.22460 0.16770 1.00000 0.01203
O3 0.13740 0.16630 0.39110 1.00000 0.00291
O4 0.14300 0.50000 0.40120 0.90000 0.01039
H 0.09900 0.50000 0.29800 0.90000 0.02280
F 0.14300 0.50000 0.40120 0.10000 0.01039

loop_
_cod_related_entry_id
_cod_related_entry_database
_cod_related_entry_code
1 AMCSD 0009031
